data_7008328
loop_
_publ_author_name
'Conway, Ben'
'Hevia, Eva'
'Kennedy, Alan R.'
'Mulvey, Robert E.'
'Weatherstone, Susan'

_publ_section_title
;
 Synthesis and characterisation of a series of alkylmagnesium amide and
 related oxygen-contaminated "alkoxy" compounds.
;
_journal_issue 8
_journal_name_full 'Dalton transactions (Cambridge, England : 2003)'
_journal_page_first 1532
_journal_page_last 1544
_journal_paper_doi 10.1039/b501502b
_journal_year 2005
_chemical_formula_sum 'C22 H43 Mg N3'
_chemical_formula_weight 373.90
_chemical_name_systematic
;
?
;
_space_group_IT_number 14
_symmetry_cell_setting monoclinic
_symmetry_space_group_name_Hall '-P 2ybc'
_symmetry_space_group_name_H-M 'P 1 21/c 1'
_atom_sites_solution_hydrogens geom
_atom_sites_solution_primary direct
_atom_sites_solution_secondary difmap
_audit_creation_method SHELXL-97
_cell_angle_alpha 90.00
_cell_angle_beta 103.423(2)
_cell_angle_gamma 90.00
_cell_formula_units_Z 4
_cell_length_a 10.3187(5)
_cell_length_b 14.8283(7)
_cell_length_c 15.8086(8)
_cell_measurement_reflns_used 122820
_cell_measurement_temperature 123(2)
_cell_measurement_theta_max 27.48
_cell_measurement_theta_min 0.41
_cell_volume 2352.8(2)
_computing_data_collection 'Denzo & Collect'
_computing_structure_refinement 'SHELXL-97 (Sheldrick, 1997)'
_diffrn_ambient_temperature 123(2)
_diffrn_measured_fraction_theta_full 0.993
_diffrn_measured_fraction_theta_max 0.993
_diffrn_measurement_device_type 'Nonius Kappa CCD'
_diffrn_measurement_method 'phi and omega scans'
_diffrn_radiation_monochromator graphite
_diffrn_radiation_source 'fine-focus sealed tube'
_diffrn_radiation_type MoK\a
_diffrn_radiation_wavelength 0.71073
_diffrn_reflns_av_R_equivalents 0.0956
_diffrn_reflns_av_sigmaI/netI 0.0649
_diffrn_reflns_limit_h_max 13
_diffrn_reflns_limit_h_min -13
_diffrn_reflns_limit_k_max 19
_diffrn_reflns_limit_k_min -18
_diffrn_reflns_limit_l_max 20
_diffrn_reflns_limit_l_min -20
_diffrn_reflns_number 19131
_diffrn_reflns_theta_full 27.50
_diffrn_reflns_theta_max 27.50
_diffrn_reflns_theta_min 1.91
_exptl_absorpt_coefficient_mu 0.086
_exptl_absorpt_correction_type none
_exptl_crystal_colour colourless
_exptl_crystal_density_diffrn 1.056
_exptl_crystal_density_method 'not measured'
_exptl_crystal_description fragment
_exptl_crystal_F_000 832
_exptl_crystal_size_max 0.50
_exptl_crystal_size_mid 0.35
_exptl_crystal_size_min 0.25
_refine_diff_density_max 0.311
_refine_diff_density_min -0.262
_refine_diff_density_rms 0.049
_refine_ls_extinction_method none
_refine_ls_goodness_of_fit_ref 1.058
_refine_ls_hydrogen_treatment mixed
_refine_ls_matrix_type full
_refine_ls_number_parameters 256
_refine_ls_number_reflns 5370
_refine_ls_number_restraints 0
_refine_ls_restrained_S_all 1.058
_refine_ls_R_factor_all 0.0825
_refine_ls_R_factor_gt 0.0568
_refine_ls_shift/su_max 0.000
_refine_ls_shift/su_mean 0.000
_refine_ls_structure_factor_coef Fsqd
_refine_ls_weighting_details 'calc w=1/[\s^2^(Fo^2^)+(0.0602P)^2^+1.1786P] where P=(Fo^2^+2Fc^2^)/3'
_refine_ls_weighting_scheme calc
_refine_ls_wR_factor_gt 0.1392
_refine_ls_wR_factor_ref 0.1588
_reflns_number_gt 3998
_reflns_number_total 5370
_reflns_threshold_expression I>2sigma(I)
_cod_data_source_file b501502b.txt
_cod_data_source_block gr126
_cod_depositor_comments
;
The following automatic conversions were performed:
'_symmetry_cell_setting' value 'MONOCLINIC' changed to 'monoclinic'
according to '/home/saulius/struct/CIF-dictionaries/cif_core.dic'
dictionary named 'cif_core.dic' version 2.4.1 from 2010-06-29.

Automatic conversion script
Id: cif_fix_enum 1527 2010-12-29 10:47:43Z saulius 
;
_cod_original_sg_symbol_H-M P21/c
_cod_database_code 7008328

loop_
_symmetry_equiv_pos_as_xyz
'x, y, z'
'-x, y+1/2, -z+1/2'
'-x, -y, -z'
'x, -y-1/2, z-1/2'

loop_
_atom_site_label
_atom_site_type_symbol
_atom_site_fract_x
_atom_site_fract_y
_atom_site_fract_z
_atom_site_U_iso_or_equiv
_atom_site_adp_type
_atom_site_occupancy
_atom_site_symmetry_multiplicity
_atom_site_calc_flag
_atom_site_refinement_flags
_atom_site_disorder_assembly
_atom_site_disorder_group
Mg1 Mg 0.80559(6) 0.27084(4) 0.02862(4) 0.02426(17) Uani 1 1 d . . .
N1 N 0.94649(16) 0.31668(10) 0.12885(10) 0.0269(3) Uani 1 1 d . . .
N2 N 0.92708(17) 0.18274(11) -0.03885(10) 0.0322(4) Uani 1 1 d . . .
N3 N 0.78961(16) 0.35526(10) -0.08760(10) 0.0289(3) Uani 1 1 d . . .
C1 C 0.6114(2) 0.21646(14) 0.01832(14) 0.0341(4) Uani 1 1 d . . .
C2 C 0.5797(2) 0.15598(15) 0.08820(15) 0.0424(5) Uani 1 1 d . . .
H2A H 0.5974 0.1900 0.1436 0.051 Uiso 1 1 calc R . .
H2B H 0.6414 0.1039 0.0964 0.051 Uiso 1 1 calc R . .
C3 C 0.4371(2) 0.12033(15) 0.06979(15) 0.0423(5) Uani 1 1 d . . .
H3A H 0.3746 0.1715 0.0538 0.051 Uiso 1 1 calc R . .
H3B H 0.4229 0.0787 0.0195 0.051 Uiso 1 1 calc R . .
C4 C 0.4057(3) 0.07119(18) 0.14670(17) 0.0568(7) Uani 1 1 d . . .
H4A H 0.4631 0.0180 0.1604 0.085 Uiso 1 1 calc R . .
H4B H 0.3122 0.0522 0.1322 0.085 Uiso 1 1 calc R . .
H4C H 0.4214 0.1115 0.1972 0.085 Uiso 1 1 calc R . .
C5 C 0.98386(18) 0.38801(11) 0.18468(11) 0.0244(4) Uani 1 1 d . . .
C6 C 0.89297(19) 0.46030(12) 0.18675(11) 0.0267(4) Uani 1 1 d . . .
C7 C 0.9335(2) 0.53283(13) 0.24247(13) 0.0336(4) Uani 1 1 d . . .
H7 H 0.8729 0.5810 0.2429 0.040 Uiso 1 1 calc R . .
C8 C 1.0594(2) 0.53720(13) 0.29741(12) 0.0349(5) Uani 1 1 d . . .
H8 H 1.0848 0.5874 0.3350 0.042 Uiso 1 1 calc R . .
C9 C 1.1470(2) 0.46712(13) 0.29639(12) 0.0322(4) Uani 1 1 d . . .
H9 H 1.2331 0.4695 0.3343 0.039 Uiso 1 1 calc R . .
C10 C 1.11335(19) 0.39332(12) 0.24168(12) 0.0282(4) Uani 1 1 d . . .
C11 C 0.6941(2) 0.54937(15) 0.10037(16) 0.0462(5) Uani 1 1 d . . .
H11A H 0.6740 0.5812 0.1501 0.069 Uiso 1 1 calc R . .
H11B H 0.6120 0.5416 0.0552 0.069 Uiso 1 1 calc R . .
H11C H 0.7582 0.5846 0.0770 0.069 Uiso 1 1 calc R . .
C12 C 0.75352(19) 0.45706(13) 0.12960(12) 0.0304(4) Uani 1 1 d . . .
H12 H 0.7591 0.4233 0.0758 0.036 Uiso 1 1 calc R . .
C13 C 0.6610(2) 0.40334(16) 0.17321(15) 0.0425(5) Uani 1 1 d . . .
H13A H 0.6986 0.3432 0.1886 0.064 Uiso 1 1 calc R . .
H13B H 0.5734 0.3975 0.1331 0.064 Uiso 1 1 calc R . .
H13C H 0.6514 0.4348 0.2260 0.064 Uiso 1 1 calc R . .
C14 C 1.3235(3) 0.31019(18) 0.32230(18) 0.0603(7) Uani 1 1 d . . .
H14A H 1.3795 0.3643 0.3318 0.090 Uiso 1 1 calc R . .
H14B H 1.3785 0.2574 0.3175 0.090 Uiso 1 1 calc R . .
H14C H 1.2814 0.3020 0.3714 0.090 Uiso 1 1 calc R . .
C15 C 1.2157(2) 0.32084(13) 0.23840(14) 0.0362(5) Uani 1 1 d . . .
H15 H 1.1670 0.2622 0.2274 0.043 Uiso 1 1 calc R . .
C16 C 1.2791(2) 0.33799(15) 0.16140(17) 0.0478(6) Uani 1 1 d . . .
H16A H 1.2089 0.3449 0.1082 0.072 Uiso 1 1 calc R . .
H16B H 1.3362 0.2869 0.1549 0.072 Uiso 1 1 calc R . .
H16C H 1.3327 0.3932 0.1718 0.072 Uiso 1 1 calc R . .
C17 C 0.8874(2) 0.42960(13) -0.07145(13) 0.0334(4) Uani 1 1 d . . .
H17A H 0.9754 0.4058 -0.0432 0.050 Uiso 1 1 calc R . .
H17B H 0.8602 0.4746 -0.0335 0.050 Uiso 1 1 calc R . .
H17C H 0.8914 0.4578 -0.1268 0.050 Uiso 1 1 calc R . .
C18 C 0.6560(2) 0.39410(15) -0.12144(14) 0.0417(5) Uani 1 1 d . . .
H18A H 0.6533 0.4244 -0.1769 0.063 Uiso 1 1 calc R . .
H18B H 0.6366 0.4378 -0.0795 0.063 Uiso 1 1 calc R . .
H18C H 0.5893 0.3459 -0.1303 0.063 Uiso 1 1 calc R . .
C19 C 0.8179(2) 0.29121(14) -0.15243(13) 0.0402(5) Uani 1 1 d . . .
H19A H 0.8302 0.3251 -0.2040 0.048 Uiso 1 1 calc R . .
H19B H 0.7407 0.2504 -0.1715 0.048 Uiso 1 1 calc R . .
C20 C 0.9401(2) 0.23616(15) -0.11674(14) 0.0410(5) Uani 1 1 d . . .
H20A H 0.9557 0.1946 -0.1623 0.049 Uiso 1 1 calc R . .
H20B H 1.0181 0.2767 -0.1004 0.049 Uiso 1 1 calc R . .
C21 C 1.0609(2) 0.15597(15) 0.00928(15) 0.0423(5) Uani 1 1 d . . .
H21A H 1.0540 0.1208 0.0605 0.063 Uiso 1 1 calc R . .
H21B H 1.1147 0.2100 0.0278 0.063 Uiso 1 1 calc R . .
H21C H 1.1031 0.1193 -0.0283 0.063 Uiso 1 1 calc R . .
C22 C 0.8495(2) 0.10056(14) -0.06665(16) 0.0431(5) Uani 1 1 d . . .
H22A H 0.8953 0.0636 -0.1021 0.065 Uiso 1 1 calc R . .
H22B H 0.7609 0.1170 -0.1010 0.065 Uiso 1 1 calc R . .
H22C H 0.8406 0.0662 -0.0154 0.065 Uiso 1 1 calc R . .
H1A H 0.550(3) 0.2684(17) 0.0139(17) 0.052(7) Uiso 1 1 d . . .
H1B H 0.579(3) 0.1829(16) -0.0376(17) 0.050(7) Uiso 1 1 d . . .
H1N H 1.008(3) 0.2797(18) 0.1333(19) 0.063(9) Uiso 1 1 d . . .

loop_
_atom_site_aniso_label
_atom_site_aniso_U_11
_atom_site_aniso_U_22
_atom_site_aniso_U_33
_atom_site_aniso_U_23
_atom_site_aniso_U_13
_atom_site_aniso_U_12
Mg1 0.0258(3) 0.0245(3) 0.0227(3) -0.0007(2) 0.0059(2) -0.0019(2)
N1 0.0274(8) 0.0256(8) 0.0264(8) -0.0020(6) 0.0034(6) 0.0013(7)
N2 0.0384(9) 0.0287(8) 0.0302(8) -0.0048(7) 0.0091(7) 0.0017(7)
N3 0.0344(8) 0.0263(7) 0.0251(8) 0.0003(6) 0.0051(6) -0.0034(6)
C1 0.0299(10) 0.0370(11) 0.0340(11) -0.0001(9) 0.0047(8) -0.0053(9)
C2 0.0346(11) 0.0431(12) 0.0460(12) 0.0111(10) 0.0024(9) -0.0083(9)
C3 0.0371(11) 0.0425(11) 0.0457(12) 0.0045(10) 0.0064(10) -0.0077(9)
C4 0.0533(15) 0.0577(15) 0.0575(15) 0.0103(12) 0.0090(12) -0.0171(12)
C5 0.0312(9) 0.0246(8) 0.0187(8) 0.0019(6) 0.0084(7) -0.0029(7)
C6 0.0320(9) 0.0278(9) 0.0230(8) -0.0004(7) 0.0120(7) -0.0024(7)
C7 0.0410(11) 0.0311(9) 0.0334(10) -0.0049(8) 0.0182(9) -0.0029(8)
C8 0.0456(12) 0.0352(10) 0.0264(10) -0.0086(8) 0.0133(9) -0.0103(9)
C9 0.0378(10) 0.0345(10) 0.0229(9) 0.0013(8) 0.0039(8) -0.0100(8)
C10 0.0318(9) 0.0286(9) 0.0231(9) 0.0039(7) 0.0044(7) -0.0046(8)
C11 0.0450(12) 0.0397(11) 0.0522(14) -0.0029(10) 0.0076(10) 0.0126(10)
C12 0.0318(10) 0.0310(9) 0.0299(10) -0.0051(8) 0.0103(8) 0.0034(8)
C13 0.0359(11) 0.0539(13) 0.0405(12) -0.0066(10) 0.0144(9) -0.0064(10)
C14 0.0493(15) 0.0492(14) 0.0651(17) -0.0001(12) -0.0222(12) 0.0064(12)
C15 0.0327(10) 0.0274(9) 0.0422(11) 0.0024(8) -0.0040(9) -0.0019(8)
C16 0.0370(12) 0.0364(11) 0.0734(17) -0.0055(11) 0.0194(12) 0.0022(9)
C17 0.0402(11) 0.0280(9) 0.0337(10) 0.0017(8) 0.0122(9) -0.0053(8)
C18 0.0388(11) 0.0415(11) 0.0389(12) 0.0109(9) -0.0030(9) -0.0009(9)
C19 0.0643(15) 0.0335(10) 0.0235(9) -0.0013(8) 0.0116(10) -0.0024(10)
C20 0.0550(14) 0.0386(11) 0.0360(11) -0.0049(9) 0.0243(10) 0.0011(10)
C21 0.0402(12) 0.0432(11) 0.0451(12) -0.0065(10) 0.0128(10) 0.0101(10)
C22 0.0506(13) 0.0302(10) 0.0483(13) -0.0123(9) 0.0112(11) -0.0022(9)

loop_
_atom_type_symbol
_atom_type_description
_atom_type_scat_dispersion_real
_atom_type_scat_dispersion_imag
_atom_type_scat_source
Mg Mg 0.0486 0.0363 'International Tables Vol C Tables 4.2.6.8 and 6.1.1.4'
N N 0.0061 0.0033 'International Tables Vol C Tables 4.2.6.8 and 6.1.1.4'
C C 0.0033 0.0016 'International Tables Vol C Tables 4.2.6.8 and 6.1.1.4'
H H 0.0000 0.0000 'International Tables Vol C Tables 4.2.6.8 and 6.1.1.4'

loop_
_geom_angle_atom_site_label_1
_geom_angle_atom_site_label_2
_geom_angle_atom_site_label_3
_geom_angle
_geom_angle_site_symmetry_1
_geom_angle_site_symmetry_3
_geom_angle_publ_flag
N1 Mg1 C1 133.27(8) . . ?
N1 Mg1 N3 111.57(7) . . ?
C1 Mg1 N3 105.37(7) . . ?
N1 Mg1 N2 100.98(7) . . ?
C1 Mg1 N2 111.25(8) . . ?
N3 Mg1 N2 82.88(6) . . ?
N1 Mg1 H1N 20.1(7) . . ?
C1 Mg1 H1N 138.0(7) . . ?
N3 Mg1 H1N 116.0(7) . . ?
N2 Mg1 H1N 82.1(7) . . ?
C5 N1 Mg1 144.36(13) . . ?
C5 N1 H1N 111(2) . . ?
Mg1 N1 H1N 104(2) . . ?
C21 N2 C22 108.21(17) . . ?
C21 N2 C20 108.47(17) . . ?
C22 N2 C20 109.87(16) . . ?
C21 N2 Mg1 118.23(12) . . ?
C22 N2 Mg1 107.43(13) . . ?
C20 N2 Mg1 104.45(11) . . ?
C18 N3 C19 108.57(16) . . ?
C18 N3 C17 108.35(15) . . ?
C19 N3 C17 111.32(16) . . ?
C18 N3 Mg1 114.07(12) . . ?
C19 N3 Mg1 103.04(11) . . ?
C17 N3 Mg1 111.42(12) . . ?
C2 C1 Mg1 121.76(14) . . ?
C2 C1 H1A 105.7(15) . . ?
Mg1 C1 H1A 106.5(15) . . ?
C2 C1 H1B 105.3(14) . . ?
Mg1 C1 H1B 111.7(14) . . ?
H1A C1 H1B 104(2) . . ?
C1 C2 C3 115.31(18) . . ?
C1 C2 H2A 108.4 . . ?
C3 C2 H2A 108.4 . . ?
C1 C2 H2B 108.4 . . ?
C3 C2 H2B 108.4 . . ?
H2A C2 H2B 107.5 . . ?
C4 C3 C2 112.94(19) . . ?
C4 C3 H3A 109.0 . . ?
C2 C3 H3A 109.0 . . ?
C4 C3 H3B 109.0 . . ?
C2 C3 H3B 109.0 . . ?
H3A C3 H3B 107.8 . . ?
C3 C4 H4A 109.5 . . ?
C3 C4 H4B 109.5 . . ?
H4A C4 H4B 109.5 . . ?
C3 C4 H4C 109.5 . . ?
H4A C4 H4C 109.5 . . ?
H4B C4 H4C 109.5 . . ?
N1 C5 C6 120.26(16) . . ?
N1 C5 C10 121.94(16) . . ?
C6 C5 C10 117.80(16) . . ?
C7 C6 C5 119.44(18) . . ?
C7 C6 C12 120.49(17) . . ?
C5 C6 C12 120.07(16) . . ?
C8 C7 C6 122.21(19) . . ?
C8 C7 H7 118.9 . . ?
C6 C7 H7 118.9 . . ?
C9 C8 C7 118.59(18) . . ?
C9 C8 H8 120.7 . . ?
C7 C8 H8 120.7 . . ?
C8 C9 C10 122.09(19) . . ?
C8 C9 H9 119.0 . . ?
C10 C9 H9 119.0 . . ?
C9 C10 C5 119.87(18) . . ?
C9 C10 C15 120.31(18) . . ?
C5 C10 C15 119.73(16) . . ?
C12 C11 H11A 109.5 . . ?
C12 C11 H11B 109.5 . . ?
H11A C11 H11B 109.5 . . ?
C12 C11 H11C 109.5 . . ?
H11A C11 H11C 109.5 . . ?
H11B C11 H11C 109.5 . . ?
C6 C12 C13 110.82(16) . . ?
C6 C12 C11 114.33(17) . . ?
C13 C12 C11 110.82(17) . . ?
C6 C12 H12 106.8 . . ?
C13 C12 H12 106.8 . . ?
C11 C12 H12 106.8 . . ?
C12 C13 H13A 109.5 . . ?
C12 C13 H13B 109.5 . . ?
H13A C13 H13B 109.5 . . ?
C12 C13 H13C 109.5 . . ?
H13A C13 H13C 109.5 . . ?
H13B C13 H13C 109.5 . . ?
C15 C14 H14A 109.5 . . ?
C15 C14 H14B 109.5 . . ?
H14A C14 H14B 109.5 . . ?
C15 C14 H14C 109.5 . . ?
H14A C14 H14C 109.5 . . ?
H14B C14 H14C 109.5 . . ?
C10 C15 C14 114.57(19) . . ?
C10 C15 C16 109.82(16) . . ?
C14 C15 C16 110.4(2) . . ?
C10 C15 H15 107.2 . . ?
C14 C15 H15 107.2 . . ?
C16 C15 H15 107.2 . . ?
C15 C16 H16A 109.5 . . ?
C15 C16 H16B 109.5 . . ?
H16A C16 H16B 109.5 . . ?
C15 C16 H16C 109.5 . . ?
H16A C16 H16C 109.5 . . ?
H16B C16 H16C 109.5 . . ?
N3 C17 H17A 109.5 . . ?
N3 C17 H17B 109.5 . . ?
H17A C17 H17B 109.5 . . ?
N3 C17 H17C 109.5 . . ?
H17A C17 H17C 109.5 . . ?
H17B C17 H17C 109.5 . . ?
N3 C18 H18A 109.5 . . ?
N3 C18 H18B 109.5 . . ?
H18A C18 H18B 109.5 . . ?
N3 C18 H18C 109.5 . . ?
H18A C18 H18C 109.5 . . ?
H18B C18 H18C 109.5 . . ?
N3 C19 C20 111.97(17) . . ?
N3 C19 H19A 109.2 . . ?
C20 C19 H19A 109.2 . . ?
N3 C19 H19B 109.2 . . ?
C20 C19 H19B 109.2 . . ?
H19A C19 H19B 107.9 . . ?
N2 C20 C19 111.73(17) . . ?
N2 C20 H20A 109.3 . . ?
C19 C20 H20A 109.3 . . ?
N2 C20 H20B 109.3 . . ?
C19 C20 H20B 109.3 . . ?
H20A C20 H20B 107.9 . . ?
N2 C21 H21A 109.5 . . ?
N2 C21 H21B 109.5 . . ?
H21A C21 H21B 109.5 . . ?
N2 C21 H21C 109.5 . . ?
H21A C21 H21C 109.5 . . ?
H21B C21 H21C 109.5 . . ?
N2 C22 H22A 109.5 . . ?
N2 C22 H22B 109.5 . . ?
H22A C22 H22B 109.5 . . ?
N2 C22 H22C 109.5 . . ?
H22A C22 H22C 109.5 . . ?
H22B C22 H22C 109.5 . . ?

loop_
_geom_bond_atom_site_label_1
_geom_bond_atom_site_label_2
_geom_bond_distance
_geom_bond_site_symmetry_2
_geom_bond_publ_flag
Mg1 N1 2.0042(17) . ?
Mg1 C1 2.130(2) . ?
Mg1 N3 2.1975(16) . ?
Mg1 N2 2.2443(17) . ?
Mg1 H1N 2.35(3) . ?
N1 C5 1.374(2) . ?
N1 H1N 0.83(3) . ?
N2 C21 1.468(3) . ?
N2 C22 1.468(3) . ?
N2 C20 1.496(3) . ?
N3 C18 1.475(3) . ?
N3 C19 1.475(2) . ?
N3 C17 1.476(2) . ?
C1 C2 1.516(3) . ?
C1 H1A 0.99(3) . ?
C1 H1B 1.00(3) . ?
C2 C3 1.527(3) . ?
C2 H2A 0.9900 . ?
C2 H2B 0.9900 . ?
C3 C4 1.516(3) . ?
C3 H3A 0.9900 . ?
C3 H3B 0.9900 . ?
C4 H4A 0.9800 . ?
C4 H4B 0.9800 . ?
C4 H4C 0.9800 . ?
C5 C6 1.430(3) . ?
C5 C10 1.430(2) . ?
C6 C7 1.392(3) . ?
C6 C12 1.512(3) . ?
C7 C8 1.386(3) . ?
C7 H7 0.9500 . ?
C8 C9 1.380(3) . ?
C8 H8 0.9500 . ?
C9 C10 1.388(3) . ?
C9 H9 0.9500 . ?
C10 C15 1.516(3) . ?
C11 C12 1.527(3) . ?
C11 H11A 0.9800 . ?
C11 H11B 0.9800 . ?
C11 H11C 0.9800 . ?
C12 C13 1.526(3) . ?
C12 H12 1.0000 . ?
C13 H13A 0.9800 . ?
C13 H13B 0.9800 . ?
C13 H13C 0.9800 . ?
C14 C15 1.528(3) . ?
C14 H14A 0.9800 . ?
C14 H14B 0.9800 . ?
C14 H14C 0.9800 . ?
C15 C16 1.531(3) . ?
C15 H15 1.0000 . ?
C16 H16A 0.9800 . ?
C16 H16B 0.9800 . ?
C16 H16C 0.9800 . ?
C17 H17A 0.9800 . ?
C17 H17B 0.9800 . ?
C17 H17C 0.9800 . ?
C18 H18A 0.9800 . ?
C18 H18B 0.9800 . ?
C18 H18C 0.9800 . ?
C19 C20 1.498(3) . ?
C19 H19A 0.9900 . ?
C19 H19B 0.9900 . ?
C20 H20A 0.9900 . ?
C20 H20B 0.9900 . ?
C21 H21A 0.9800 . ?
C21 H21B 0.9800 . ?
C21 H21C 0.9800 . ?
C22 H22A 0.9800 . ?
C22 H22B 0.9800 . ?
C22 H22C 0.9800 . ?

loop_
_geom_torsion_atom_site_label_1
_geom_torsion_atom_site_label_2
_geom_torsion_atom_site_label_3
_geom_torsion_atom_site_label_4
_geom_torsion
_geom_torsion_site_symmetry_1
_geom_torsion_site_symmetry_2
_geom_torsion_site_symmetry_3
_geom_torsion_site_symmetry_4
_geom_torsion_publ_flag
C1 Mg1 N1 C5 -76.6(2) . . . . ?
N3 Mg1 N1 C5 63.1(2) . . . . ?
N2 Mg1 N1 C5 149.7(2) . . . . ?
N1 Mg1 N2 C21 16.23(16) . . . . ?
C1 Mg1 N2 C21 -129.32(15) . . . . ?
N3 Mg1 N2 C21 126.91(15) . . . . ?
N1 Mg1 N2 C22 138.93(14) . . . . ?
C1 Mg1 N2 C22 -6.62(16) . . . . ?
N3 Mg1 N2 C22 -110.39(14) . . . . ?
N1 Mg1 N2 C20 -104.40(13) . . . . ?
C1 Mg1 N2 C20 110.05(14) . . . . ?
N3 Mg1 N2 C20 6.28(13) . . . . ?
N1 Mg1 N3 C18 -121.98(14) . . . . ?
C1 Mg1 N3 C18 28.84(15) . . . . ?
N2 Mg1 N3 C18 138.99(14) . . . . ?
N1 Mg1 N3 C19 120.54(13) . . . . ?
C1 Mg1 N3 C19 -88.64(14) . . . . ?
N2 Mg1 N3 C19 21.51(13) . . . . ?
N1 Mg1 N3 C17 1.09(14) . . . . ?
C1 Mg1 N3 C17 151.91(13) . . . . ?
N2 Mg1 N3 C17 -97.94(13) . . . . ?
N1 Mg1 C1 C2 -36.7(2) . . . . ?
N3 Mg1 C1 C2 -178.16(17) . . . . ?
N2 Mg1 C1 C2 93.62(19) . . . . ?
Mg1 C1 C2 C3 -178.26(16) . . . . ?
C1 C2 C3 C4 -172.1(2) . . . . ?
Mg1 N1 C5 C6 9.3(3) . . . . ?
Mg1 N1 C5 C10 -170.19(16) . . . . ?
N1 C5 C6 C7 -178.72(16) . . . . ?
C10 C5 C6 C7 0.8(2) . . . . ?
N1 C5 C6 C12 2.1(2) . . . . ?
C10 C5 C6 C12 -178.39(15) . . . . ?
C5 C6 C7 C8 -0.8(3) . . . . ?
C12 C6 C7 C8 178.37(17) . . . . ?
C6 C7 C8 C9 0.1(3) . . . . ?
C7 C8 C9 C10 0.6(3) . . . . ?
C8 C9 C10 C5 -0.6(3) . . . . ?
C8 C9 C10 C15 175.94(17) . . . . ?
N1 C5 C10 C9 179.42(16) . . . . ?
C6 C5 C10 C9 -0.1(2) . . . . ?
N1 C5 C10 C15 2.8(3) . . . . ?
C6 C5 C10 C15 -176.71(16) . . . . ?
C7 C6 C12 C13 -94.6(2) . . . . ?
C5 C6 C12 C13 84.6(2) . . . . ?
C7 C6 C12 C11 31.5(2) . . . . ?
C5 C6 C12 C11 -149.32(17) . . . . ?
C9 C10 C15 C14 27.6(3) . . . . ?
C5 C10 C15 C14 -155.77(19) . . . . ?
C9 C10 C15 C16 -97.2(2) . . . . ?
C5 C10 C15 C16 79.3(2) . . . . ?
C18 N3 C19 C20 -169.43(17) . . . . ?
C17 N3 C19 C20 71.4(2) . . . . ?
Mg1 N3 C19 C20 -48.13(19) . . . . ?
C21 N2 C20 C19 -161.06(18) . . . . ?
C22 N2 C20 C19 80.8(2) . . . . ?
Mg1 N2 C20 C19 -34.12(19) . . . . ?
N3 C19 C20 N2 59.3(2) . . . . ?
